data_1000037
loop_
_publ_author_name
'Colville, A A'
'Staudhammer, K'

_publ_section_title
;
A Refinement of the Structure of Barite
;
_journal_coden_ASTM AMMIAY
_journal_name_full 'American Mineralogist'
_journal_page_first 1877
_journal_page_last 1880
_journal_volume 52
_journal_year 1967
_chemical_compound_source
;
from Cow Green Mine, Teesdale, Durham, England
;
_chemical_formula_structural 'Ba S O4'
_chemical_formula_sum 'Ba O4 S'
_chemical_name_mineral Barite
_chemical_name_systematic 'Barium sulfate'
_space_group_IT_number 62
_symmetry_cell_setting orthorhombic
_symmetry_Int_Tables_number 62
_symmetry_space_group_name_Hall '-P 2ac 2n'
_symmetry_space_group_name_H-M 'P n m a'
_cell_angle_alpha 90
_cell_angle_beta 90
_cell_angle_gamma 90
_cell_formula_units_Z 4
_cell_length_a 8.884(4)
_cell_length_b 5.458(3)
_cell_length_c 7.153(3)
_cell_volume 346.8
_refine_ls_R_factor_all 0.051
_cod_database_code 1000037

loop_
_symmetry_equiv_pos_as_xyz
x,y,z
1/2+x,1/2-y,1/2-z
-x,1/2+y,-z
1/2-x,-y,1/2+z
-x,-y,-z
1/2-x,1/2+y,1/2+z
x,1/2-y,z
1/2+x,y,1/2-z

loop_
_atom_site_label
_atom_site_type_symbol
_atom_site_symmetry_multiplicity
_atom_site_Wyckoff_symbol
_atom_site_fract_x
_atom_site_fract_y
_atom_site_fract_z
_atom_site_occupancy
_atom_site_attached_hydrogens
_atom_site_calc_flag
Ba1 Ba2+ 4 c 0.1846(1) 0.25 0.1581(1) 1. 0 d
S1 S6+ 4 c 0.4370(2) 0.75 0.1914(3) 1. 0 d
O1 O2- 4 c 0.5878(6) 0.75 0.1062(10) 1. 0 d
O2 O2- 4 c 0.3192(6) 0.75 0.0515(10) 1. 0 d
O3 O2- 8 d 0.4186(4) 0.9702(5) 0.3190(7) 1. 0 d

loop_
_atom_type_symbol
_atom_type_oxidation_number
Ba2+ 2.000
S6+ 6.000
O2- -2.000

loop_
_cod_related_entry_id
_cod_related_entry_database
_cod_related_entry_code
1 MPOD 1000136
2 MPOD 1000141
3 MPOD 1000249
